data_7707828
loop_
_publ_author_name
'Zivkovic, Kristina'
'Baldauf, Lilia M.'
'Cryder, Jessica L.'
'Villase\~nor, Alexa'
'Reyes, Valeria'
'Bernier, Lauren E.'
'Thomas, Theresa J.'
'O'Toole, Maxwell'
'Fulton, Kayleen'
'Moore, Curtis E.'
'Rheingold, Arnold L.'
'Daley, Christopher J. A.'

_publ_section_title
;
 Chiral tridentate bis(oxazol-2-ylimino) isoindoline-based pincer ligands:
 isolation and characterization <i>via</i> deligation from <i>in situ</i>
 prepared Cd-ligand complexes.
;
_journal_issue 29
_journal_name_full 'Dalton transactions (Cambridge, England : 2003)'
_journal_page_first 10041
_journal_page_last 10049
_journal_paper_doi 10.1039/d0dt02531c
_journal_volume 50
_journal_year 2021
_chemical_absolute_configuration ad
_chemical_formula_moiety 'C22 H27 N5 O4 Pd'
_chemical_formula_sum 'C22 H27 N5 O4 Pd'
_chemical_formula_weight 531.88
_space_group_crystal_system monoclinic
_space_group_IT_number 4
_space_group_name_Hall 'P 2yb'
_space_group_name_H-M_alt 'P 1 21 1'
_atom_sites_solution_hydrogens geom
_atom_sites_solution_primary direct
_audit_creation_date 2019-06-06
_audit_creation_method
;
Olex2 1.2
(compiled 2018.05.29 svn.r3508 for OlexSys, GUI svn.r5506)
;
_audit_update_record
;
2020-07-15 deposited with the CCDC.	2021-07-12 downloaded from the CCDC.
;
_cell_angle_alpha 90
_cell_angle_beta 95.441(2)
_cell_angle_gamma 90
_cell_formula_units_Z 2
_cell_length_a 6.6646(5)
_cell_length_b 12.2835(10)
_cell_length_c 13.5762(10)
_cell_measurement_reflns_used 3839
_cell_measurement_temperature 100
_cell_measurement_theta_max 26.744
_cell_measurement_theta_min 2.240
_cell_volume 1106.40(15)
_computing_cell_refinement 'SAINT v8.34A (Bruker, 2013)'
_computing_data_reduction 'SAINT v8.34A (Bruker, 2013)'
_computing_molecular_graphics 'Olex2 (Dolomanov et al., 2009)'
_computing_publication_material 'Olex2 (Dolomanov et al., 2009)'
_computing_structure_refinement 'XL (Sheldrick, 2008)'
_computing_structure_solution 'ShelXS (Sheldrick, 2008)'
_diffrn_ambient_temperature 100
_diffrn_measured_fraction_theta_full 1.000
_diffrn_measured_fraction_theta_max 0.996
_diffrn_measurement_device_type 'Bruker APEX-II CCD'
_diffrn_measurement_method '\f and \w scans'
_diffrn_radiation_type MoK\a
_diffrn_radiation_wavelength 0.71073
_diffrn_reflns_av_R_equivalents 0.0333
_diffrn_reflns_av_unetI/netI 0.0482
_diffrn_reflns_Laue_measured_fraction_full 1.000
_diffrn_reflns_Laue_measured_fraction_max 0.996
_diffrn_reflns_limit_h_max 8
_diffrn_reflns_limit_h_min -8
_diffrn_reflns_limit_k_max 15
_diffrn_reflns_limit_k_min -15
_diffrn_reflns_limit_l_max 17
_diffrn_reflns_limit_l_min -17
_diffrn_reflns_number 12875
_diffrn_reflns_point_group_measured_fraction_full 0.997
_diffrn_reflns_point_group_measured_fraction_max 0.989
_diffrn_reflns_theta_full 26.000
_diffrn_reflns_theta_max 27.574
_diffrn_reflns_theta_min 1.507
_diffrn_standards_number 0
_exptl_absorpt_coefficient_mu 0.878
_exptl_absorpt_correction_T_max 0.0949
_exptl_absorpt_correction_T_min 0.0690
_exptl_absorpt_correction_type multi-scan
_exptl_absorpt_process_details
'SADABS-2014/4 (Bruker,2014/4) was used for absorption correction. wR2(int) was 0.0469 before and 0.0436 after correction. The Ratio of minimum to maximum transmission is 0.7271. The \l/2 correction factor is 0.00150.'
_exptl_crystal_colour 'clear light yellow'
_exptl_crystal_colour_lustre clear
_exptl_crystal_colour_modifier light
_exptl_crystal_colour_primary yellow
_exptl_crystal_density_diffrn 1.597
_exptl_crystal_description block
_exptl_crystal_F_000 544
_exptl_crystal_recrystallization_method 'Slow evaporation acetone:pentane solution (10:1) of compound.'
_exptl_crystal_size_max 0.156
_exptl_crystal_size_mid 0.105
_exptl_crystal_size_min 0.085
_refine_diff_density_max 0.412
_refine_diff_density_min -0.441
_refine_diff_density_rms 0.074
_refine_ls_abs_structure_details
;
 Flack x determined using 1953 quotients [(I+)-(I-)]/[(I+)+(I-)]
 (Parsons, Flack and Wagner, Acta Cryst. B69 (2013) 249-259).
;
_refine_ls_abs_structure_Flack 0.020(16)
_refine_ls_extinction_method none
_refine_ls_goodness_of_fit_ref 1.018
_refine_ls_hydrogen_treatment constr
_refine_ls_matrix_type full
_refine_ls_number_parameters 294
_refine_ls_number_reflns 5069
_refine_ls_number_restraints 1
_refine_ls_restrained_S_all 1.017
_refine_ls_R_factor_all 0.0380
_refine_ls_R_factor_gt 0.0289
_refine_ls_shift/su_max 0.000
_refine_ls_shift/su_mean 0.000
_refine_ls_structure_factor_coef Fsqd
_refine_ls_weighting_details 'w=1/[\s^2^(Fo^2^)+(0.0277P)^2^] where P=(Fo^2^+2Fc^2^)/3'
_refine_ls_weighting_scheme calc
_refine_ls_wR_factor_gt 0.0584
_refine_ls_wR_factor_ref 0.0608
_reflns_Friedel_coverage 0.897
_reflns_Friedel_fraction_full 0.995
_reflns_Friedel_fraction_max 0.981
_reflns_number_gt 4476
_reflns_number_total 5069
_reflns_threshold_expression 'I > 2\s(I)'
_cod_data_source_file d0dt02531c2.cif
_cod_data_source_block test4_c
_cod_depositor_comments 'Adding full bibliography for 7707825--7707829.cif.'
_cod_database_code 7707828
_shelxl_version_number 2014/6
_shelx_space_group_comment
;
The symmetry employed for this shelxl refinement is uniquely defined
by the following loop, which should always be used as a source of
symmetry information in preference to the above space-group names.
They are only intended as comments.
;
_shelx_estimated_absorpt_t_max 0.929
_shelx_estimated_absorpt_t_min 0.875
_olex2_refinement_description
;
1. Fixed Uiso
 At 1.2 times of:
  All C(H) groups, All C(H,H) groups
 At 1.5 times of:
  All C(H,H,H) groups
2.a Ternary CH refined with riding coordinates:
 C15(H15), C1(H1), C14(H14), C18(H18)
2.b Secondary CH2 refined with riding coordinates:
 C13(H13A,H13B), C2(H2A,H2B)
2.c Aromatic/amide H refined with riding coordinates:
 C6(H6), C9(H9), C7(H7), C8(H8)
2.d Idealised Me refined as rotating group:
 C22(H22A,H22B,H22C), C19(H19A,H19B,H19C), C17(H17A,H17B,H17C), C20(H20A,H20B,
 H20C), C16(H16A,H16B,H16C)
;
_olex2_submission_original_sample_id KZ-1-58
_olex2_submission_special_instructions 'No special instructions were received'

loop_
_space_group_symop_operation_xyz
'x, y, z'
'-x, y+1/2, -z'

loop_
_atom_site_label
_atom_site_type_symbol
_atom_site_fract_x
_atom_site_fract_y
_atom_site_fract_z
_atom_site_U_iso_or_equiv
_atom_site_adp_type
_atom_site_occupancy
_atom_site_site_symmetry_order
_atom_site_calc_flag
_atom_site_refinement_flags_posn
_atom_site_refinement_flags_adp
_atom_site_refinement_flags_occupancy
_atom_site_disorder_assembly
_atom_site_disorder_group
Pd1 Pd 0.49914(4) 0.50567(4) 0.26823(2) 0.01796(9) Uani 1 1 d . . . . .
O3 O 0.7496(4) 0.5002(6) 0.1953(2) 0.0234(6) Uani 1 1 d . . . . .
O2 O 0.6211(5) 0.7911(3) 0.4268(2) 0.0247(7) Uani 1 1 d . . . . .
O1 O 0.1771(5) 0.2218(3) 0.1949(2) 0.0243(8) Uani 1 1 d . . . . .
N3 N 0.2790(5) 0.5104(8) 0.3565(2) 0.0199(8) Uani 1 1 d . . . . .
N1 N 0.3924(6) 0.3623(3) 0.2163(3) 0.0184(8) Uani 1 1 d . . . . .
N5 N 0.5915(6) 0.6508(3) 0.3220(3) 0.0204(9) Uani 1 1 d . . . . .
O4 O 0.5985(5) 0.5201(4) 0.0423(2) 0.0333(10) Uani 1 1 d . . . . .
N2 N 0.1079(6) 0.3410(3) 0.3136(3) 0.0209(8) Uani 1 1 d . . . . .
C15 C 0.6678(11) 0.2369(5) 0.1715(5) 0.0254(16) Uani 1 1 d . . . . .
H15 H 0.7676 0.2932 0.1975 0.030 Uiso 1 1 calc R . . . .
N4 N 0.3646(6) 0.6748(3) 0.4485(3) 0.0218(9) Uani 1 1 d . . . . .
C12 C 0.5251(7) 0.6991(4) 0.3961(3) 0.0208(10) Uani 1 1 d . . . . .
C5 C -0.0033(8) 0.4655(4) 0.4354(4) 0.0200(11) Uani 1 1 d . . . . .
C13 C 0.7890(8) 0.8018(4) 0.3671(4) 0.0253(11) Uani 1 1 d . . . . .
H13A H 0.9173 0.7824 0.4059 0.030 Uiso 1 1 calc R . . . .
H13B H 0.7990 0.8774 0.3425 0.030 Uiso 1 1 calc R . . . .
C1 C 0.4717(8) 0.2944(4) 0.1368(3) 0.0225(10) Uani 1 1 d . . . . .
H1 H 0.4931 0.3416 0.0787 0.027 Uiso 1 1 calc R . . . .
C10 C 0.0726(8) 0.5622(4) 0.4761(4) 0.0201(11) Uani 1 1 d . . . . .
C21 C 0.7476(6) 0.5081(9) 0.1015(3) 0.0242(9) Uani 1 1 d . . . . .
C14 C 0.7429(8) 0.7227(4) 0.2810(4) 0.0241(11) Uani 1 1 d . . . . .
H14 H 0.8663 0.6800 0.2695 0.029 Uiso 1 1 calc R . . . .
C6 C -0.1773(7) 0.4192(4) 0.4650(3) 0.0221(10) Uani 1 1 d . . . . .
H6 H -0.2315 0.3537 0.4364 0.026 Uiso 1 1 calc R . . . .
C2 C 0.2941(7) 0.2183(4) 0.1099(4) 0.0243(11) Uani 1 1 d . . . . .
H2A H 0.2128 0.2439 0.0495 0.029 Uiso 1 1 calc R . . . .
H2B H 0.3415 0.1434 0.0984 0.029 Uiso 1 1 calc R . . . .
C4 C 0.1325(7) 0.4323(4) 0.3617(3) 0.0192(10) Uani 1 1 d . . . . .
C22 C 0.9570(8) 0.5012(9) 0.0657(4) 0.0423(13) Uani 1 1 d . . . . .
H22A H 1.0496 0.5484 0.1065 0.063 Uiso 1 1 calc GR . . . .
H22B H 0.9509 0.5248 -0.0035 0.063 Uiso 1 1 calc GR . . . .
H22C H 1.0052 0.4258 0.0709 0.063 Uiso 1 1 calc GR . . . .
C3 C 0.2351(7) 0.3143(4) 0.2430(3) 0.0209(10) Uani 1 1 d . . . . .
C9 C -0.0188(8) 0.6164(4) 0.5486(3) 0.0258(11) Uani 1 1 d . . . . .
H9 H 0.0335 0.6829 0.5760 0.031 Uiso 1 1 calc R . . . .
C7 C -0.2690(8) 0.4738(4) 0.5391(4) 0.0243(12) Uani 1 1 d . . . . .
H7 H -0.3878 0.4444 0.5621 0.029 Uiso 1 1 calc R . . . .
C18 C 0.6556(12) 0.7765(6) 0.1849(5) 0.0293(18) Uani 1 1 d . . . . .
H18 H 0.6199 0.7168 0.1362 0.035 Uiso 1 1 calc R . . . .
C11 C 0.2541(8) 0.5893(4) 0.4258(3) 0.0212(10) Uani 1 1 d . . . . .
C8 C -0.1909(9) 0.5692(4) 0.5795(4) 0.0280(12) Uani 1 1 d . . . . .
H8 H -0.2569 0.6037 0.6301 0.034 Uiso 1 1 calc R . . . .
C19 C 0.4657(9) 0.8413(4) 0.1947(4) 0.0343(13) Uani 1 1 d . . . . .
H19A H 0.3632 0.7939 0.2193 0.051 Uiso 1 1 calc GR . . . .
H19B H 0.4153 0.8706 0.1299 0.051 Uiso 1 1 calc GR . . . .
H19C H 0.4956 0.9014 0.2412 0.051 Uiso 1 1 calc GR . . . .
C17 C 0.7488(9) 0.1818(5) 0.0817(5) 0.0437(16) Uani 1 1 d . . . . .
H17A H 0.6485 0.1302 0.0520 0.065 Uiso 1 1 calc GR . . . .
H17B H 0.8739 0.1429 0.1030 0.065 Uiso 1 1 calc GR . . . .
H17C H 0.7758 0.2373 0.0327 0.065 Uiso 1 1 calc GR . . . .
C20 C 0.8172(10) 0.8468(5) 0.1423(4) 0.0384(15) Uani 1 1 d . . . . .
H20A H 0.8604 0.9044 0.1896 0.058 Uiso 1 1 calc GR . . . .
H20B H 0.7612 0.8795 0.0799 0.058 Uiso 1 1 calc GR . . . .
H20C H 0.9332 0.8012 0.1304 0.058 Uiso 1 1 calc GR . . . .
C16 C 0.6435(9) 0.1555(4) 0.2534(4) 0.0392(14) Uani 1 1 d . . . . .
H16A H 0.6023 0.1937 0.3116 0.059 Uiso 1 1 calc GR . . . .
H16B H 0.7720 0.1183 0.2709 0.059 Uiso 1 1 calc GR . . . .
H16C H 0.5404 0.1019 0.2307 0.059 Uiso 1 1 calc GR . . . .

loop_
_atom_site_aniso_label
_atom_site_aniso_U_11
_atom_site_aniso_U_22
_atom_site_aniso_U_33
_atom_site_aniso_U_23
_atom_site_aniso_U_13
_atom_site_aniso_U_12
Pd1 0.02025(15) 0.01470(13) 0.01978(14) -0.0013(3) 0.00638(10) -0.0003(2)
O3 0.0247(15) 0.0214(16) 0.0255(14) 0.001(3) 0.0092(11) 0.001(3)
O2 0.026(2) 0.0223(17) 0.0266(18) -0.0043(14) 0.0076(14) -0.0050(14)
O1 0.028(2) 0.0206(17) 0.0263(19) -0.0071(14) 0.0113(15) -0.0056(15)
N3 0.0223(18) 0.018(2) 0.0200(17) 0.005(3) 0.0039(13) -0.006(3)
N1 0.021(2) 0.0166(19) 0.018(2) -0.0027(15) 0.0050(16) 0.0014(16)
N5 0.018(2) 0.0163(19) 0.027(2) -0.0023(17) 0.0058(17) -0.0044(16)
O4 0.039(2) 0.029(3) 0.0319(17) 0.0074(19) 0.0052(14) 0.0012(19)
N2 0.023(2) 0.019(2) 0.021(2) -0.0005(16) 0.0058(16) 0.0011(16)
C15 0.022(4) 0.025(4) 0.030(4) -0.010(3) 0.003(3) -0.006(3)
N4 0.025(2) 0.018(2) 0.023(2) -0.0028(16) 0.0080(17) -0.0007(16)
C12 0.023(3) 0.014(2) 0.025(3) -0.0014(19) 0.001(2) 0.0007(18)
C5 0.026(3) 0.021(2) 0.013(2) 0.0054(18) 0.005(2) 0.0060(19)
C13 0.028(3) 0.023(2) 0.026(3) -0.005(2) 0.008(2) -0.005(2)
C1 0.027(3) 0.023(2) 0.019(3) -0.0041(19) 0.008(2) -0.001(2)
C10 0.022(3) 0.020(3) 0.020(3) 0.008(2) 0.006(2) 0.003(2)
C21 0.031(2) 0.015(2) 0.027(2) 0.001(5) 0.0064(17) 0.004(4)
C14 0.024(3) 0.019(2) 0.030(3) -0.002(2) 0.007(2) -0.005(2)
C6 0.021(3) 0.021(2) 0.024(3) 0.0021(19) 0.002(2) -0.0008(19)
C2 0.023(3) 0.024(3) 0.027(3) -0.005(2) 0.009(2) -0.002(2)
C4 0.020(3) 0.018(2) 0.020(2) 0.0058(18) 0.0025(19) 0.0020(18)
C22 0.042(3) 0.049(3) 0.039(3) 0.017(5) 0.022(2) 0.016(5)
C3 0.026(3) 0.018(2) 0.019(2) -0.0017(18) 0.003(2) 0.0007(19)
C9 0.032(3) 0.023(2) 0.024(3) -0.003(2) 0.007(2) 0.000(2)
C7 0.026(3) 0.022(3) 0.026(3) 0.0060(18) 0.010(2) 0.0033(18)
C18 0.036(4) 0.026(4) 0.027(4) -0.002(3) 0.011(3) -0.011(3)
C11 0.025(3) 0.020(2) 0.019(2) 0.0027(19) 0.004(2) 0.0046(19)
C8 0.034(3) 0.027(3) 0.024(3) -0.002(2) 0.013(2) 0.004(2)
C19 0.043(4) 0.026(3) 0.034(3) 0.004(2) 0.004(2) 0.003(2)
C17 0.028(3) 0.048(4) 0.056(4) -0.029(3) 0.010(3) -0.003(3)
C20 0.055(4) 0.033(3) 0.030(3) 0.001(3) 0.015(3) -0.013(3)
C16 0.038(4) 0.023(3) 0.055(4) -0.003(3) -0.002(3) 0.005(2)

loop_
_atom_type_symbol
_atom_type_description
_atom_type_scat_dispersion_real
_atom_type_scat_dispersion_imag
_atom_type_scat_source
C C 0.0033 0.0016 'International Tables Vol C Tables 4.2.6.8 and 6.1.1.4'
H H 0.0000 0.0000 'International Tables Vol C Tables 4.2.6.8 and 6.1.1.4'
N N 0.0061 0.0033 'International Tables Vol C Tables 4.2.6.8 and 6.1.1.4'
O O 0.0106 0.0060 'International Tables Vol C Tables 4.2.6.8 and 6.1.1.4'
Pd Pd -0.9988 1.0072 'International Tables Vol C Tables 4.2.6.8 and 6.1.1.4'

loop_
_geom_angle_atom_site_label_1
_geom_angle_atom_site_label_2
_geom_angle_atom_site_label_3
_geom_angle
_geom_angle_site_symmetry_1
_geom_angle_site_symmetry_3
_geom_angle_publ_flag
N3 Pd1 O3 172.15(13) . . ?
N3 Pd1 N1 88.9(3) . . ?
N3 Pd1 N5 88.4(3) . . ?
N1 Pd1 O3 94.6(2) . . ?
N5 Pd1 O3 88.2(2) . . ?
N5 Pd1 N1 177.02(16) . . ?
C21 O3 Pd1 123.7(3) . . ?
C12 O2 C13 105.9(3) . . ?
C3 O1 C2 105.0(3) . . ?
C4 N3 Pd1 125.5(5) . . ?
C11 N3 Pd1 125.5(5) . . ?
C11 N3 C4 109.0(3) . . ?
C1 N1 Pd1 127.2(3) . . ?
C3 N1 Pd1 125.2(3) . . ?
C3 N1 C1 107.5(4) . . ?
C12 N5 Pd1 125.5(3) . . ?
C12 N5 C14 108.4(4) . . ?
C14 N5 Pd1 126.0(3) . . ?
C4 N2 C3 119.9(4) . . ?
C1 C15 H15 108.2 . . ?
C1 C15 C17 108.3(6) . . ?
C17 C15 H15 108.2 . . ?
C16 C15 H15 108.2 . . ?
C16 C15 C1 112.7(5) . . ?
C16 C15 C17 111.2(6) . . ?
C11 N4 C12 120.3(4) . . ?
O2 C12 N4 113.2(4) . . ?
N5 C12 O2 116.2(4) . . ?
N5 C12 N4 130.5(4) . . ?
C10 C5 C4 106.5(5) . . ?
C6 C5 C10 121.4(5) . . ?
C6 C5 C4 132.1(5) . . ?
O2 C13 H13A 110.7 . . ?
O2 C13 H13B 110.7 . . ?
O2 C13 C14 105.1(4) . . ?
H13A C13 H13B 108.8 . . ?
C14 C13 H13A 110.7 . . ?
C14 C13 H13B 110.7 . . ?
N1 C1 C15 112.7(4) . . ?
N1 C1 H1 109.4 . . ?
N1 C1 C2 101.2(4) . . ?
C15 C1 H1 109.4 . . ?
C15 C1 C2 114.5(4) . . ?
C2 C1 H1 109.4 . . ?
C5 C10 C11 107.0(5) . . ?
C9 C10 C5 122.0(5) . . ?
C9 C10 C11 131.0(5) . . ?
O3 C21 C22 113.0(4) . . ?
O4 C21 O3 126.5(4) . . ?
O4 C21 C22 120.5(4) . . ?
N5 C14 C13 100.7(4) . . ?
N5 C14 H14 110.2 . . ?
N5 C14 C18 111.0(5) . . ?
C13 C14 H14 110.2 . . ?
C18 C14 C13 114.2(5) . . ?
C18 C14 H14 110.2 . . ?
C5 C6 H6 121.7 . . ?
C5 C6 C7 116.6(4) . . ?
C7 C6 H6 121.7 . . ?
O1 C2 C1 104.7(4) . . ?
O1 C2 H2A 110.8 . . ?
O1 C2 H2B 110.8 . . ?
C1 C2 H2A 110.8 . . ?
C1 C2 H2B 110.8 . . ?
H2A C2 H2B 108.9 . . ?
N3 C4 C5 109.1(4) . . ?
N2 C4 N3 129.2(5) . . ?
N2 C4 C5 121.7(4) . . ?
C21 C22 H22A 109.5 . . ?
C21 C22 H22B 109.5 . . ?
C21 C22 H22C 109.5 . . ?
H22A C22 H22B 109.5 . . ?
H22A C22 H22C 109.5 . . ?
H22B C22 H22C 109.5 . . ?
O1 C3 N2 111.7(4) . . ?
N1 C3 O1 117.0(4) . . ?
N1 C3 N2 131.3(4) . . ?
C10 C9 H9 121.7 . . ?
C10 C9 C8 116.7(5) . . ?
C8 C9 H9 121.7 . . ?
C6 C7 H7 119.3 . . ?
C8 C7 C6 121.5(5) . . ?
C8 C7 H7 119.3 . . ?
C14 C18 H18 107.2 . . ?
C14 C18 C20 109.9(6) . . ?
C19 C18 C14 114.0(5) . . ?
C19 C18 H18 107.2 . . ?
C19 C18 C20 111.1(6) . . ?
C20 C18 H18 107.2 . . ?
N3 C11 C10 108.3(4) . . ?
N4 C11 N3 129.0(5) . . ?
N4 C11 C10 122.7(4) . . ?
C9 C8 H8 119.1 . . ?
C7 C8 C9 121.9(5) . . ?
C7 C8 H8 119.1 . . ?
C18 C19 H19A 109.5 . . ?
C18 C19 H19B 109.5 . . ?
C18 C19 H19C 109.5 . . ?
H19A C19 H19B 109.5 . . ?
H19A C19 H19C 109.5 . . ?
H19B C19 H19C 109.5 . . ?
C15 C17 H17A 109.5 . . ?
C15 C17 H17B 109.5 . . ?
C15 C17 H17C 109.5 . . ?
H17A C17 H17B 109.5 . . ?
H17A C17 H17C 109.5 . . ?
H17B C17 H17C 109.5 . . ?
C18 C20 H20A 109.5 . . ?
C18 C20 H20B 109.5 . . ?
C18 C20 H20C 109.5 . . ?
H20A C20 H20B 109.5 . . ?
H20A C20 H20C 109.5 . . ?
H20B C20 H20C 109.5 . . ?
C15 C16 H16A 109.5 . . ?
C15 C16 H16B 109.5 . . ?
C15 C16 H16C 109.5 . . ?
H16A C16 H16B 109.5 . . ?
H16A C16 H16C 109.5 . . ?
H16B C16 H16C 109.5 . . ?

loop_
_geom_bond_atom_site_label_1
_geom_bond_atom_site_label_2
_geom_bond_distance
_geom_bond_site_symmetry_2
_geom_bond_publ_flag
Pd1 O3 2.021(3) . ?
Pd1 N3 1.981(3) . ?
Pd1 N1 2.002(4) . ?
Pd1 N5 2.002(4) . ?
O3 C21 1.277(5) . ?
O2 C12 1.345(6) . ?
O2 C13 1.449(6) . ?
O1 C2 1.454(5) . ?
O1 C3 1.348(6) . ?
N3 C4 1.375(8) . ?
N3 C11 1.372(9) . ?
N1 C1 1.499(6) . ?
N1 C3 1.285(6) . ?
N5 C12 1.281(6) . ?
N5 C14 1.488(6) . ?
O4 C21 1.226(5) . ?
N2 C4 1.300(6) . ?
N2 C3 1.377(6) . ?
C15 H15 1.0000 . ?
C15 C1 1.521(9) . ?
C15 C17 1.537(9) . ?
C15 C16 1.515(9) . ?
N4 C12 1.373(6) . ?
N4 C11 1.303(6) . ?
C5 C10 1.385(6) . ?
C5 C6 1.385(7) . ?
C5 C4 1.470(7) . ?
C13 H13A 0.9900 . ?
C13 H13B 0.9900 . ?
C13 C14 1.529(7) . ?
C1 H1 1.0000 . ?
C1 C2 1.525(7) . ?
C10 C9 1.378(7) . ?
C10 C11 1.482(7) . ?
C21 C22 1.523(6) . ?
C14 H14 1.0000 . ?
C14 C18 1.528(9) . ?
C6 H6 0.9500 . ?
C6 C7 1.397(6) . ?
C2 H2A 0.9900 . ?
C2 H2B 0.9900 . ?
C22 H22A 0.9800 . ?
C22 H22B 0.9800 . ?
C22 H22C 0.9800 . ?
C9 H9 0.9500 . ?
C9 C8 1.386(7) . ?
C7 H7 0.9500 . ?
C7 C8 1.375(7) . ?
C18 H18 1.0000 . ?
C18 C19 1.512(9) . ?
C18 C20 1.535(9) . ?
C8 H8 0.9500 . ?
C19 H19A 0.9800 . ?
C19 H19B 0.9800 . ?
C19 H19C 0.9800 . ?
C17 H17A 0.9800 . ?
C17 H17B 0.9800 . ?
C17 H17C 0.9800 . ?
C20 H20A 0.9800 . ?
C20 H20B 0.9800 . ?
C20 H20C 0.9800 . ?
C16 H16A 0.9800 . ?
C16 H16B 0.9800 . ?
C16 H16C 0.9800 . ?

loop_
_geom_torsion_atom_site_label_1
_geom_torsion_atom_site_label_2
_geom_torsion_atom_site_label_3
_geom_torsion_atom_site_label_4
_geom_torsion
_geom_torsion_site_symmetry_1
_geom_torsion_site_symmetry_2
_geom_torsion_site_symmetry_3
_geom_torsion_site_symmetry_4
_geom_torsion_publ_flag
Pd1 O3 C21 O4 0.1(15) . . . . ?
Pd1 O3 C21 C22 -179.9(7) . . . . ?
Pd1 N3 C4 N2 1.3(8) . . . . ?
Pd1 N3 C4 C5 -179.8(4) . . . . ?
Pd1 N3 C11 N4 -0.2(9) . . . . ?
Pd1 N3 C11 C10 -179.7(4) . . . . ?
Pd1 N1 C1 C15 74.1(5) . . . . ?
Pd1 N1 C1 C2 -163.1(3) . . . . ?
Pd1 N1 C3 O1 175.4(3) . . . . ?
Pd1 N1 C3 N2 -3.7(8) . . . . ?
Pd1 N5 C12 O2 173.5(3) . . . . ?
Pd1 N5 C12 N4 -9.2(8) . . . . ?
Pd1 N5 C14 C13 -165.3(3) . . . . ?
Pd1 N5 C14 C18 73.3(5) . . . . ?
O2 C13 C14 N5 -18.7(5) . . . . ?
O2 C13 C14 C18 100.4(5) . . . . ?
N1 C1 C2 O1 -20.3(5) . . . . ?
N5 C14 C18 C19 56.6(7) . . . . ?
N5 C14 C18 C20 -178.0(5) . . . . ?
C15 C1 C2 O1 101.3(5) . . . . ?
C12 O2 C13 C14 15.0(5) . . . . ?
C12 N5 C14 C13 16.6(5) . . . . ?
C12 N5 C14 C18 -104.7(5) . . . . ?
C12 N4 C11 N3 4.1(8) . . . . ?
C12 N4 C11 C10 -176.6(4) . . . . ?
C5 C10 C9 C8 0.3(7) . . . . ?
C5 C10 C11 N3 1.0(5) . . . . ?
C5 C10 C11 N4 -178.4(4) . . . . ?
C5 C6 C7 C8 0.7(7) . . . . ?
C13 O2 C12 N5 -4.6(6) . . . . ?
C13 O2 C12 N4 177.7(4) . . . . ?
C13 C14 C18 C19 -56.5(7) . . . . ?
C13 C14 C18 C20 69.0(7) . . . . ?
C1 N1 C3 O1 -1.8(6) . . . . ?
C1 N1 C3 N2 179.1(5) . . . . ?
C10 C5 C6 C7 -1.3(7) . . . . ?
C10 C5 C4 N3 -2.5(5) . . . . ?
C10 C5 C4 N2 176.5(4) . . . . ?
C10 C9 C8 C7 -0.9(8) . . . . ?
C14 N5 C12 O2 -8.5(6) . . . . ?
C14 N5 C12 N4 168.8(5) . . . . ?
C6 C5 C10 C9 0.8(7) . . . . ?
C6 C5 C10 C11 -178.4(5) . . . . ?
C6 C5 C4 N3 176.6(5) . . . . ?
C6 C5 C4 N2 -4.4(8) . . . . ?
C6 C7 C8 C9 0.5(7) . . . . ?
C2 O1 C3 N1 -12.0(6) . . . . ?
C2 O1 C3 N2 167.2(4) . . . . ?
C4 N3 C11 N4 176.8(5) . . . . ?
C4 N3 C11 C10 -2.7(6) . . . . ?
C4 N2 C3 O1 -174.7(4) . . . . ?
C4 N2 C3 N1 4.4(8) . . . . ?
C4 C5 C10 C9 -179.9(5) . . . . ?
C4 C5 C10 C11 0.9(5) . . . . ?
C4 C5 C6 C7 179.7(5) . . . . ?
C3 O1 C2 C1 19.9(5) . . . . ?
C3 N1 C1 C15 -108.7(5) . . . . ?
C3 N1 C1 C2 14.0(5) . . . . ?
C3 N2 C4 N3 -3.0(8) . . . . ?
C3 N2 C4 C5 178.2(4) . . . . ?
C9 C10 C11 N3 -178.0(5) . . . . ?
C9 C10 C11 N4 2.5(8) . . . . ?
C11 N3 C4 N2 -175.7(5) . . . . ?
C11 N3 C4 C5 3.3(6) . . . . ?
C11 N4 C12 O2 178.5(4) . . . . ?
C11 N4 C12 N5 1.1(8) . . . . ?
C11 C10 C9 C8 179.3(5) . . . . ?
C17 C15 C1 N1 -173.0(4) . . . . ?
C17 C15 C1 C2 72.0(6) . . . . ?
C16 C15 C1 N1 63.5(6) . . . . ?
C16 C15 C1 C2 -51.5(6) . . . . ?
